data_4084132
loop_
_publ_author_name
'Enders, Mirja'
'G\"orling, Benjamin'
'Braun, Alexander B.'
'Seltenreich, Judith E.'
'Reichenbach, Linus F.'
'Rissanen, Kari'
'Nieger, Martin'
'Luy, Burkhard'
'Schepers, Ute'
'Br\"ase, Stefan'

_publ_section_title
;
 Cytotoxicity and NMR Studies of Platinum Complexes with Cyclooctadiene
 Ligands
;
_journal_issue 15
_journal_name_full Organometallics
_journal_page_first 4027
_journal_paper_doi 10.1021/om500540x
_journal_volume 33
_journal_year 2014
_chemical_formula_moiety 'C26 H34 Pt'
_chemical_formula_sum 'C26 H34 Pt'
_chemical_formula_weight 541.62
_chemical_name_systematic
; 
 eta4-(1,5-Cyclooctadien)-dimesitylplatinium(II) 
;
_space_group_IT_number 19
_symmetry_cell_setting orthorhombic
_symmetry_space_group_name_Hall 'P 2ac 2ab'
_symmetry_space_group_name_H-M 'P 21 21 21'
_atom_sites_solution_hydrogens geom
_atom_sites_solution_primary direct
_atom_sites_solution_secondary difmap
_audit_creation_method SHELXL-97
_cell_angle_alpha 90.00
_cell_angle_beta 90.00
_cell_angle_gamma 90.00
_cell_formula_units_Z 4
_cell_length_a 7.991(1)
_cell_length_b 12.918(1)
_cell_length_c 20.335(2)
_cell_measurement_reflns_used 166
_cell_measurement_temperature 123(2)
_cell_measurement_theta_max 25.0
_cell_measurement_theta_min 2.5
_cell_volume 2099.1(4)
_computing_cell_refinement EVALCCD
_computing_data_collection Collect
_computing_data_reduction EVALCCD
_computing_molecular_graphics XP
_computing_publication_material 'SHELXL-97 (Sheldrick, 1997)'
_computing_structure_refinement 'SHELXL-97 (Sheldrick, 1997)'
_computing_structure_solution 'SHELXS-97 (Sheldrick, 1990)'
_diffrn_ambient_temperature 123(2)
_diffrn_measured_fraction_theta_full 0.996
_diffrn_measured_fraction_theta_max 0.996
_diffrn_measurement_device_type 'Bruker-Nonius KappaCCD'
_diffrn_measurement_method 'rotation in phi and omega, 1 deg.'
_diffrn_radiation_monochromator graphite
_diffrn_radiation_source 'fine-focus sealed tube'
_diffrn_radiation_type MoK\a
_diffrn_radiation_wavelength 0.71073
_diffrn_reflns_av_R_equivalents 0.0285
_diffrn_reflns_av_sigmaI/netI 0.0163
_diffrn_reflns_limit_h_max 10
_diffrn_reflns_limit_h_min -10
_diffrn_reflns_limit_k_max 16
_diffrn_reflns_limit_k_min -16
_diffrn_reflns_limit_l_max 26
_diffrn_reflns_limit_l_min -26
_diffrn_reflns_number 33167
_diffrn_reflns_theta_full 27.48
_diffrn_reflns_theta_max 27.48
_diffrn_reflns_theta_min 3.00
_exptl_absorpt_coefficient_mu 6.692
_exptl_absorpt_correction_T_max 0.5630
_exptl_absorpt_correction_T_min 0.3007
_exptl_absorpt_correction_type multi-scan
_exptl_absorpt_process_details 'SADABS (Sheldrick, 2008)'
_exptl_crystal_colour colourless
_exptl_crystal_density_diffrn 1.714
_exptl_crystal_density_meas ?
_exptl_crystal_density_method 'not measured'
_exptl_crystal_description plates
_exptl_crystal_F_000 1072
_exptl_crystal_size_max 0.40
_exptl_crystal_size_mid 0.25
_exptl_crystal_size_min 0.10
_refine_diff_density_max 1.587
_refine_diff_density_min -0.908
_refine_diff_density_rms 0.091
_refine_ls_abs_structure_details 'Flack H D (1983), Acta Cryst. A39, 876-881'
_refine_ls_abs_structure_Flack -0.009(8)
_refine_ls_extinction_coef 0.00208(10)
_refine_ls_extinction_expression Fc^*^=kFc[1+0.001xFc^2^\l^3^/sin(2\q)]^-1/4^
_refine_ls_extinction_method SHELXL
_refine_ls_goodness_of_fit_ref 1.260
_refine_ls_hydrogen_treatment constr
_refine_ls_matrix_type full
_refine_ls_number_parameters 251
_refine_ls_number_reflns 4815
_refine_ls_number_restraints 0
_refine_ls_restrained_S_all 1.260
_refine_ls_R_factor_all 0.0204
_refine_ls_R_factor_gt 0.0179
_refine_ls_shift/su_max 0.003
_refine_ls_shift/su_mean 0.000
_refine_ls_structure_factor_coef Fsqd
_refine_ls_weighting_details 'calc w=1/[\s^2^(Fo^2^)+(0.0100P)^2^+2.6935P] where P=(Fo^2^+2Fc^2^)/3'
_refine_ls_weighting_scheme calc
_refine_ls_wR_factor_gt 0.0405
_refine_ls_wR_factor_ref 0.0414
_reflns_number_gt 4540
_reflns_number_total 4815
_reflns_threshold_expression >2sigma(I)
_cod_data_source_file om500540x_si_002.cif
_cod_data_source_block sb278_hy_compound_10
_cod_depositor_comments
;Adding full bibliography for 4084128--4084132.cif.

The following automatic conversions were performed:

'_exptl_crystal_density_meas' value 'none' was changed to '?' - the
value is perceived as not measured.

Automatic conversion script
Id: cif_fix_values 3008 2015-01-20 13:52:24Z robertas 
;
_cod_database_code 4084132

loop_
_symmetry_equiv_pos_as_xyz
'x, y, z'
'-x+1/2, -y, z+1/2'
'-x, y+1/2, -z+1/2'
'x+1/2, -y+1/2, -z'

loop_
_atom_site_label
_atom_site_type_symbol
_atom_site_fract_x
_atom_site_fract_y
_atom_site_fract_z
_atom_site_U_iso_or_equiv
_atom_site_adp_type
_atom_site_occupancy
_atom_site_symmetry_multiplicity
_atom_site_calc_flag
_atom_site_refinement_flags
Pt1 Pt 0.50053(2) 0.508183(7) 0.378266(4) 0.01214(5) Uani 1 1 d .
C1 C 0.6908(5) 0.4294(3) 0.31606(18) 0.0184(7) Uani 1 1 d .
H1 H 0.6039 0.3921 0.2946 0.022 Uiso 1 1 calc R
C2 C 0.7046(5) 0.5313(3) 0.30053(19) 0.0156(9) Uani 1 1 d .
H2 H 0.6244 0.5589 0.2709 0.019 Uiso 1 1 calc R
C3 C 0.8371(5) 0.6048(3) 0.32643(18) 0.0212(7) Uani 1 1 d .
H3A H 0.8641 0.6562 0.2919 0.025 Uiso 1 1 calc R
H3B H 0.9403 0.5652 0.3360 0.025 Uiso 1 1 calc R
C4 C 0.7820(4) 0.6622(3) 0.38889(19) 0.0200(7) Uani 1 1 d .
H4A H 0.8827 0.6900 0.4110 0.024 Uiso 1 1 calc R
H4B H 0.7114 0.7218 0.3759 0.024 Uiso 1 1 calc R
C5 C 0.6864(4) 0.5973(3) 0.43723(17) 0.0177(7) Uani 1 1 d .
H5 H 0.5960 0.6298 0.4594 0.021 Uiso 1 1 calc R
C6 C 0.7161(5) 0.4969(4) 0.45231(19) 0.0186(9) Uani 1 1 d .
H6 H 0.6440 0.4656 0.4837 0.022 Uiso 1 1 calc R
C7 C 0.8536(4) 0.4297(3) 0.42382(18) 0.0207(7) Uani 1 1 d .
H7A H 0.8922 0.3806 0.4580 0.025 Uiso 1 1 calc R
H7B H 0.9496 0.4742 0.4117 0.025 Uiso 1 1 calc R
C8 C 0.7976(4) 0.3688(3) 0.36342(18) 0.0199(7) Uani 1 1 d .
H8A H 0.8982 0.3439 0.3398 0.024 Uiso 1 1 calc R
H8B H 0.7340 0.3073 0.3782 0.024 Uiso 1 1 calc R
C11 C 0.3202(4) 0.4923(3) 0.30705(16) 0.0133(7) Uani 1 1 d .
C12 C 0.2363(5) 0.3989(3) 0.29574(16) 0.0160(7) Uani 1 1 d .
C13 C 0.1250(5) 0.3903(3) 0.24275(17) 0.0206(7) Uani 1 1 d .
H13 H 0.0710 0.3258 0.2353 0.025 Uiso 1 1 calc R
C14 C 0.0909(4) 0.4717(3) 0.20119(17) 0.0219(7) Uani 1 1 d .
C15 C 0.1720(4) 0.5640(3) 0.21288(16) 0.0204(7) Uani 1 1 d .
H15 H 0.1489 0.6218 0.1855 0.024 Uiso 1 1 calc R
C16 C 0.2872(4) 0.5748(3) 0.26405(16) 0.0156(6) Uani 1 1 d .
C17 C 0.3734(5) 0.6787(3) 0.26810(18) 0.0207(7) Uani 1 1 d .
H17A H 0.4408 0.6896 0.2284 0.031 Uiso 1 1 calc R
H17B H 0.4462 0.6803 0.3069 0.031 Uiso 1 1 calc R
H17C H 0.2892 0.7335 0.2716 0.031 Uiso 1 1 calc R
C18 C -0.0284(5) 0.4589(4) 0.14420(19) 0.0338(10) Uani 1 1 d .
H18A H -0.0876 0.5243 0.1365 0.051 Uiso 1 1 calc R
H18B H -0.1096 0.4044 0.1544 0.051 Uiso 1 1 calc R
H18C H 0.0345 0.4399 0.1046 0.051 Uiso 1 1 calc R
C19 C 0.2579(5) 0.3063(3) 0.33940(18) 0.0213(7) Uani 1 1 d .
H19A H 0.3774 0.2948 0.3475 0.032 Uiso 1 1 calc R
H19B H 0.2101 0.2452 0.3179 0.032 Uiso 1 1 calc R
H19C H 0.2005 0.3184 0.3813 0.032 Uiso 1 1 calc R
C21 C 0.3272(5) 0.5135(4) 0.45217(17) 0.0147(8) Uani 1 1 d .
C22 C 0.2307(5) 0.6026(3) 0.46462(16) 0.0152(6) Uani 1 1 d .
C23 C 0.1189(5) 0.6052(3) 0.51782(16) 0.0192(7) Uani 1 1 d .
H23 H 0.0561 0.6664 0.5257 0.023 Uiso 1 1 calc R
C24 C 0.0979(4) 0.5222(3) 0.55874(17) 0.0241(8) Uani 1 1 d .
C25 C 0.1913(5) 0.4350(3) 0.54676(17) 0.0218(7) Uani 1 1 d .
H25 H 0.1772 0.3763 0.5744 0.026 Uiso 1 1 calc R
C26 C 0.3067(4) 0.4301(3) 0.49496(16) 0.0169(7) Uani 1 1 d .
C27 C 0.4076(5) 0.3313(3) 0.49043(18) 0.0233(8) Uani 1 1 d .
H27A H 0.4785 0.3335 0.4511 0.035 Uiso 1 1 calc R
H27B H 0.3316 0.2719 0.4876 0.035 Uiso 1 1 calc R
H27C H 0.4782 0.3245 0.5296 0.035 Uiso 1 1 calc R
C28 C -0.0212(6) 0.5277(4) 0.61608(18) 0.0366(10) Uani 1 1 d .
H28A H 0.0359 0.5585 0.6540 0.055 Uiso 1 1 calc R
H28B H -0.0592 0.4578 0.6274 0.055 Uiso 1 1 calc R
H28C H -0.1179 0.5705 0.6042 0.055 Uiso 1 1 calc R
C29 C 0.2425(5) 0.6970(3) 0.42152(18) 0.0194(7) Uani 1 1 d .
H29A H 0.1895 0.7559 0.4437 0.029 Uiso 1 1 calc R
H29B H 0.1851 0.6837 0.3798 0.029 Uiso 1 1 calc R
H29C H 0.3604 0.7130 0.4130 0.029 Uiso 1 1 calc R

loop_
_atom_site_aniso_label
_atom_site_aniso_U_11
_atom_site_aniso_U_22
_atom_site_aniso_U_33
_atom_site_aniso_U_23
_atom_site_aniso_U_13
_atom_site_aniso_U_12
Pt1 0.01261(6) 0.01299(6) 0.01082(6) -0.00110(3) 0.00043(9) 0.00032(12)
C1 0.0166(19) 0.019(2) 0.0192(18) -0.0076(15) 0.0081(14) 0.0013(15)
C2 0.0115(17) 0.018(2) 0.0169(17) -0.0016(15) 0.0049(13) 0.0017(14)
C3 0.0190(18) 0.0211(17) 0.0236(18) 0.0003(14) 0.0052(14) -0.0038(14)
C4 0.0164(17) 0.0158(16) 0.028(2) -0.0023(14) -0.0026(15) -0.0029(13)
C5 0.0119(17) 0.0240(18) 0.0170(17) -0.0060(13) -0.0036(13) -0.0026(13)
C6 0.0125(16) 0.024(2) 0.0193(17) -0.0016(16) -0.0051(13) -0.0037(18)
C7 0.0151(18) 0.0183(17) 0.0286(19) 0.0036(14) -0.0015(14) 0.0011(13)
C8 0.0171(17) 0.0161(16) 0.0265(19) -0.0008(14) 0.0042(14) 0.0023(12)
C11 0.0143(16) 0.013(2) 0.0124(15) -0.0012(15) 0.0000(12) 0.0032(15)
C12 0.0180(18) 0.0194(17) 0.0105(15) -0.0030(12) 0.0009(13) 0.0003(14)
C13 0.0179(18) 0.0266(18) 0.0173(17) -0.0071(13) 0.0010(13) -0.0056(14)
C14 0.0161(18) 0.035(2) 0.0145(16) -0.0005(14) 0.0000(13) 0.0001(15)
C15 0.0194(18) 0.0300(19) 0.0118(16) 0.0034(13) 0.0012(13) 0.0031(14)
C16 0.0181(17) 0.0218(17) 0.0071(15) 0.0015(13) 0.0004(12) 0.0004(13)
C17 0.0234(19) 0.0204(17) 0.0183(17) 0.0041(13) 0.0019(14) 0.0009(14)
C18 0.020(3) 0.052(2) 0.0292(19) 0.0018(16) -0.0101(15) -0.0054(17)
C19 0.025(2) 0.0156(16) 0.0231(18) -0.0024(13) -0.0008(15) -0.0023(14)
C21 0.0113(16) 0.024(2) 0.0087(15) 0.0003(14) -0.0012(12) -0.0007(16)
C22 0.0159(17) 0.0193(16) 0.0103(15) -0.0040(12) -0.0018(13) -0.0013(13)
C23 0.0183(17) 0.0272(18) 0.0121(15) -0.0046(13) 0.0009(13) 0.0028(14)
C24 0.0173(18) 0.041(2) 0.0142(16) 0.0041(15) 0.0009(13) 0.0012(16)
C25 0.0217(19) 0.0302(19) 0.0135(16) 0.0079(14) -0.0010(13) -0.0018(15)
C26 0.0194(18) 0.0224(17) 0.0089(15) 0.0027(12) -0.0001(12) 0.0003(13)
C27 0.026(2) 0.0231(18) 0.0205(19) 0.0069(14) -0.0002(15) 0.0038(15)
C28 0.027(2) 0.057(2) 0.0261(18) 0.0105(16) 0.0111(18) 0.013(2)
C29 0.0207(19) 0.0172(17) 0.0204(18) -0.0037(14) 0.0016(14) 0.0022(14)

loop_
_atom_type_symbol
_atom_type_description
_atom_type_scat_dispersion_real
_atom_type_scat_dispersion_imag
_atom_type_scat_source
C C 0.0033 0.0016 'International Tables Vol C Tables 4.2.6.8 and 6.1.1.4'
H H 0.0000 0.0000 'International Tables Vol C Tables 4.2.6.8 and 6.1.1.4'
Pt Pt -1.7033 8.3905 'International Tables Vol C Tables 4.2.6.8 and 6.1.1.4'

loop_
_geom_angle_atom_site_label_1
_geom_angle_atom_site_label_2
_geom_angle_atom_site_label_3
_geom_angle
C21 Pt1 C11 92.65(13)
C21 Pt1 C1 153.67(19)
C11 Pt1 C1 91.88(14)
C21 Pt1 C5 92.21(15)
C11 Pt1 C5 153.99(16)
C1 Pt1 C5 94.98(14)
C21 Pt1 C2 170.04(18)
C11 Pt1 C2 91.49(13)
C1 Pt1 C2 34.98(13)
C5 Pt1 C2 80.18(14)
C21 Pt1 C6 91.63(13)
C11 Pt1 C6 169.81(19)
C1 Pt1 C6 80.26(15)
C5 Pt1 C6 34.79(16)
C2 Pt1 C6 85.78(14)
C2 C1 C8 127.3(4)
C2 C1 Pt1 75.2(2)
C8 C1 Pt1 105.2(2)
C2 C1 H1 116.4
C8 C1 H1 116.4
Pt1 C1 H1 89.6
C1 C2 C3 125.7(4)
C1 C2 Pt1 69.8(2)
C3 C2 Pt1 109.8(2)
C1 C2 H2 117.2
C3 C2 H2 117.2
Pt1 C2 H2 90.4
C2 C3 C4 112.9(3)
C2 C3 H3A 109.0
C4 C3 H3A 109.0
C2 C3 H3B 109.0
C4 C3 H3B 109.0
H3A C3 H3B 107.8
C5 C4 C3 114.7(3)
C5 C4 H4A 108.6
C3 C4 H4A 108.6
C5 C4 H4B 108.6
C3 C4 H4B 108.6
H4A C4 H4B 107.6
C6 C5 C4 126.5(3)
C6 C5 Pt1 75.2(2)
C4 C5 Pt1 106.0(2)
C6 C5 H5 116.8
C4 C5 H5 116.8
Pt1 C5 H5 88.7
C5 C6 C7 126.1(4)
C5 C6 Pt1 70.0(2)
C7 C6 Pt1 109.3(3)
C5 C6 H6 116.9
C7 C6 H6 116.9
Pt1 C6 H6 90.7
C6 C7 C8 113.0(3)
C6 C7 H7A 109.0
C8 C7 H7A 109.0
C6 C7 H7B 109.0
C8 C7 H7B 109.0
H7A C7 H7B 107.8
C1 C8 C7 114.4(3)
C1 C8 H8A 108.7
C7 C8 H8A 108.7
C1 C8 H8B 108.7
C7 C8 H8B 108.7
H8A C8 H8B 107.6
C12 C11 C16 117.5(3)
C12 C11 Pt1 122.6(3)
C16 C11 Pt1 119.7(3)
C11 C12 C13 119.9(3)
C11 C12 C19 122.4(3)
C13 C12 C19 117.7(3)
C14 C13 C12 122.4(3)
C14 C13 H13 118.8
C12 C13 H13 118.8
C13 C14 C15 117.6(3)
C13 C14 C18 120.9(3)
C15 C14 C18 121.6(3)
C14 C15 C16 121.6(3)
C14 C15 H15 119.2
C16 C15 H15 119.2
C15 C16 C11 120.8(3)
C15 C16 C17 115.4(3)
C11 C16 C17 123.7(3)
C16 C17 H17A 109.5
C16 C17 H17B 109.5
H17A C17 H17B 109.5
C16 C17 H17C 109.5
H17A C17 H17C 109.5
H17B C17 H17C 109.5
C14 C18 H18A 109.5
C14 C18 H18B 109.5
H18A C18 H18B 109.5
C14 C18 H18C 109.5
H18A C18 H18C 109.5
H18B C18 H18C 109.5
C12 C19 H19A 109.5
C12 C19 H19B 109.5
H19A C19 H19B 109.5
C12 C19 H19C 109.5
H19A C19 H19C 109.5
H19B C19 H19C 109.5
C26 C21 C22 117.1(3)
C26 C21 Pt1 120.8(3)
C22 C21 Pt1 122.0(3)
C23 C22 C21 120.4(3)
C23 C22 C29 118.0(3)
C21 C22 C29 121.6(3)
C24 C23 C22 121.9(3)
C24 C23 H23 119.0
C22 C23 H23 119.0
C23 C24 C25 117.9(3)
C23 C24 C28 120.7(4)
C25 C24 C28 121.3(3)
C24 C25 C26 121.9(3)
C24 C25 H25 119.0
C26 C25 H25 119.0
C21 C26 C25 120.7(3)
C21 C26 C27 123.5(3)
C25 C26 C27 115.8(3)
C26 C27 H27A 109.5
C26 C27 H27B 109.5
H27A C27 H27B 109.5
C26 C27 H27C 109.5
H27A C27 H27C 109.5
H27B C27 H27C 109.5
C24 C28 H28A 109.5
C24 C28 H28B 109.5
H28A C28 H28B 109.5
C24 C28 H28C 109.5
H28A C28 H28C 109.5
H28B C28 H28C 109.5
C22 C29 H29A 109.5
C22 C29 H29B 109.5
H29A C29 H29B 109.5
C22 C29 H29C 109.5
H29A C29 H29C 109.5
H29B C29 H29C 109.5

loop_
_geom_bond_atom_site_label_1
_geom_bond_atom_site_label_2
_geom_bond_distance
Pt1 C21 2.045(4)
Pt1 C11 2.053(3)
Pt1 C1 2.224(4)
Pt1 C5 2.229(3)
Pt1 C2 2.291(4)
Pt1 C6 2.293(4)
C1 C2 1.359(5)
C1 C8 1.506(5)
C1 H1 0.9500
C2 C3 1.517(5)
C2 H2 0.9500
C3 C4 1.535(5)
C3 H3A 0.9900
C3 H3B 0.9900
C4 C5 1.501(5)
C4 H4A 0.9900
C4 H4B 0.9900
C5 C6 1.353(6)
C5 H5 0.9500
C6 C7 1.515(6)
C6 H6 0.9500
C7 C8 1.526(5)
C7 H7A 0.9900
C7 H7B 0.9900
C8 H8A 0.9900
C8 H8B 0.9900
C11 C12 1.399(5)
C11 C16 1.403(5)
C12 C13 1.402(5)
C12 C19 1.499(5)
C13 C14 1.376(5)
C13 H13 0.9500
C14 C15 1.378(5)
C14 C18 1.510(5)
C15 C16 1.397(5)
C15 H15 0.9500
C16 C17 1.511(5)
C17 H17A 0.9800
C17 H17B 0.9800
C17 H17C 0.9800
C18 H18A 0.9800
C18 H18B 0.9800
C18 H18C 0.9800
C19 H19A 0.9800
C19 H19B 0.9800
C19 H19C 0.9800
C21 C26 1.395(5)
C21 C22 1.409(6)
C22 C23 1.403(5)
C22 C29 1.505(5)
C23 C24 1.368(5)
C23 H23 0.9500
C24 C25 1.372(5)
C24 C28 1.507(5)
C25 C26 1.402(5)
C25 H25 0.9500
C26 C27 1.512(5)
C27 H27A 0.9800
C27 H27B 0.9800
C27 H27C 0.9800
C28 H28A 0.9800
C28 H28B 0.9800
C28 H28C 0.9800
C29 H29A 0.9800
C29 H29B 0.9800
C29 H29C 0.9800

loop_
_geom_torsion_atom_site_label_1
_geom_torsion_atom_site_label_2
_geom_torsion_atom_site_label_3
_geom_torsion_atom_site_label_4
_geom_torsion
C21 Pt1 C1 C2 -170.2(3)
C11 Pt1 C1 C2 89.9(3)
C5 Pt1 C1 C2 -65.0(3)
C6 Pt1 C1 C2 -96.6(3)
C21 Pt1 C1 C8 -45.0(4)
C11 Pt1 C1 C8 -144.8(2)
C5 Pt1 C1 C8 60.3(2)
C2 Pt1 C1 C8 125.3(4)
C6 Pt1 C1 C8 28.6(3)
C8 C1 C2 C3 2.4(6)
Pt1 C1 C2 C3 100.4(4)
C8 C1 C2 Pt1 -98.0(4)
C21 Pt1 C2 C1 154.2(7)
C11 Pt1 C2 C1 -91.1(3)
C5 Pt1 C2 C1 113.6(3)
C6 Pt1 C2 C1 79.0(3)
C21 Pt1 C2 C3 32.4(9)
C11 Pt1 C2 C3 147.0(3)
C1 Pt1 C2 C3 -121.9(4)
C5 Pt1 C2 C3 -8.2(3)
C6 Pt1 C2 C3 -42.9(3)
C1 C2 C3 C4 -91.9(4)
Pt1 C2 C3 C4 -13.0(4)
C2 C3 C4 C5 40.0(4)
C3 C4 C5 C6 38.2(5)
C3 C4 C5 Pt1 -44.9(3)
C21 Pt1 C5 C6 89.7(3)
C11 Pt1 C5 C6 -169.7(3)
C1 Pt1 C5 C6 -65.0(3)
C2 Pt1 C5 C6 -96.8(2)
C21 Pt1 C5 C4 -146.0(3)
C11 Pt1 C5 C4 -45.4(4)
C1 Pt1 C5 C4 59.3(2)
C2 Pt1 C5 C4 27.5(2)
C6 Pt1 C5 C4 124.3(4)
C4 C5 C6 C7 0.6(6)
Pt1 C5 C6 C7 99.8(4)
C4 C5 C6 Pt1 -99.1(4)
C21 Pt1 C6 C5 -91.5(3)
C11 Pt1 C6 C5 153.6(7)
C1 Pt1 C6 C5 113.7(3)
C2 Pt1 C6 C5 78.8(2)
C21 Pt1 C6 C7 146.0(4)
C11 Pt1 C6 C7 31.1(10)
C1 Pt1 C6 C7 -8.8(3)
C5 Pt1 C6 C7 -122.5(4)
C2 Pt1 C6 C7 -43.6(3)
C5 C6 C7 C8 -92.3(5)
Pt1 C6 C7 C8 -13.4(4)
C2 C1 C8 C7 35.9(5)
Pt1 C1 C8 C7 -46.8(3)
C6 C7 C8 C1 41.7(4)
C21 Pt1 C11 C12 -76.3(3)
C1 Pt1 C11 C12 77.8(3)
C5 Pt1 C11 C12 -176.8(3)
C2 Pt1 C11 C12 112.8(3)
C6 Pt1 C11 C12 38.5(9)
C21 Pt1 C11 C16 109.0(3)
C1 Pt1 C11 C16 -97.0(3)
C5 Pt1 C11 C16 8.4(5)
C2 Pt1 C11 C16 -62.0(3)
C6 Pt1 C11 C16 -136.2(8)
C16 C11 C12 C13 0.4(5)
Pt1 C11 C12 C13 -174.5(3)
C16 C11 C12 C19 -178.4(3)
Pt1 C11 C12 C19 6.8(5)
C11 C12 C13 C14 -1.3(5)
C19 C12 C13 C14 177.4(3)
C12 C13 C14 C15 0.5(5)
C12 C13 C14 C18 179.3(3)
C13 C14 C15 C16 1.3(5)
C18 C14 C15 C16 -177.5(3)
C14 C15 C16 C11 -2.3(5)
C14 C15 C16 C17 176.4(3)
C12 C11 C16 C15 1.4(5)
Pt1 C11 C16 C15 176.4(3)
C12 C11 C16 C17 -177.2(3)
Pt1 C11 C16 C17 -2.3(5)
C11 Pt1 C21 C26 107.4(3)
C1 Pt1 C21 C26 7.7(5)
C5 Pt1 C21 C26 -98.2(3)
C2 Pt1 C21 C26 -138.1(8)
C6 Pt1 C21 C26 -63.4(3)
C11 Pt1 C21 C22 -76.3(3)
C1 Pt1 C21 C22 -176.0(3)
C5 Pt1 C21 C22 78.1(3)
C2 Pt1 C21 C22 38.2(9)
C6 Pt1 C21 C22 112.9(3)
C26 C21 C22 C23 -0.4(5)
Pt1 C21 C22 C23 -176.8(3)
C26 C21 C22 C29 -179.8(3)
Pt1 C21 C22 C29 3.7(5)
C21 C22 C23 C24 -0.8(5)
C29 C22 C23 C24 178.7(3)
C22 C23 C24 C25 0.6(5)
C22 C23 C24 C28 179.1(4)
C23 C24 C25 C26 0.8(5)
C28 C24 C25 C26 -177.8(4)
C22 C21 C26 C25 1.7(5)
Pt1 C21 C26 C25 178.1(3)
C22 C21 C26 C27 -176.6(3)
Pt1 C21 C26 C27 -0.1(5)
C24 C25 C26 C21 -1.9(5)
C24 C25 C26 C27 176.5(3)
